data_7248403
loop_
_publ_author_name
'Igoa Salda\~na, Fernando'
'L\'opez, Agust\'in'
'Gonz\'alez-Platas, Javier'
'Suescun, Leopoldo'
'Kremer, Carlos'
'Torres, Julia'

_publ_section_title
;
 Extended isomerism in heteronuclear metal--organic frameworks: synthetic
 strategies and crystal structures of lanthanide--cobalt--oxydiacetate
 systems
;
_journal_issue 19
_journal_name_full CrystEngComm
_journal_page_first 2560
_journal_page_last 2570
_journal_paper_doi 10.1039/D4CE00168K
_journal_volume 26
_journal_year 2024
_chemical_formula_moiety 'C24 H24 Co2 Lu2 O30, Co H6 O6, 2(O)'
_chemical_formula_sum 'C24 H30 Co3 Lu2 O38'
_chemical_formula_weight 1453.21
_space_group_crystal_system cubic
_space_group_IT_number 228
_space_group_name_Hall '-F 4ud 2vw 3'
_space_group_name_H-M_alt 'F d -3 c :2'
_atom_sites_solution_hydrogens mixed
_atom_sites_solution_primary dual
_audit_creation_date 2023-08-29
_audit_creation_method
;
Olex2 1.5
(compiled 2023.08.24 svn.re1ec1418 for OlexSys, GUI svn.r6817)
;
_audit_update_record
;
2023-12-28 deposited with the CCDC.	2024-04-11 downloaded from the CCDC.
;
_cell_angle_alpha 90
_cell_angle_beta 90
_cell_angle_gamma 90
_cell_formula_units_Z 16
_cell_length_a 25.4349(2)
_cell_length_b 25.4349(2)
_cell_length_c 25.4349(2)
_cell_measurement_reflns_used 3654
_cell_measurement_temperature 298(2)
_cell_measurement_theta_max 29.6850
_cell_measurement_theta_min 3.1960
_cell_volume 16454.7(2)
_computing_cell_refinement 'CrysAlisPro 1.171.40.75a (Rigaku OD, 2020)'
_computing_data_collection 'CrysAlisPro 1.171.40.75a (Rigaku OD, 2020)'
_computing_data_reduction 'CrysAlisPro 1.171.40.75a (Rigaku OD, 2020)'
_computing_molecular_graphics 'Olex2 1.5 (Dolomanov et al., 2009)'
_computing_publication_material 'Olex2 1.5 (Dolomanov et al., 2009)'
_computing_structure_refinement 'SHELXL 2019/3 (Sheldrick, 2015)'
_computing_structure_solution 'SHELXT  (Sheldrick, 2015)'
_diffrn_ambient_temperature 298(2)
_diffrn_detector 'CCD plate'
_diffrn_detector_area_resol_mean 16.2536
_diffrn_detector_type EosS2
_diffrn_measured_fraction_theta_full 0.998
_diffrn_measured_fraction_theta_max 0.999
_diffrn_measurement_details
;
List of Runs (angles in degrees, time in seconds):

  # Type    Start    End  Width  t~exp~   \w     \q     \k     \f   Frames
#--------------------------------------------------------------------------
  1  \w     79.00 115.00   0.75   30.00    --   30.29 178.00-150.00   48
  2  \w    -95.00 -11.00   0.75   30.00    --  -31.07 -57.00 -30.00  112
  3  \w    -28.00  17.00   0.75   30.00    --  -31.07  37.00 -90.00   60
;
_diffrn_measurement_device 'four-circle diffractometer'
_diffrn_measurement_device_type 'SuperNova, Dualflex, EosS2'
_diffrn_measurement_method '\w scans'
_diffrn_orient_matrix_type 'CrysAlisPro convention (1999,Acta A55,543-557)'
_diffrn_orient_matrix_UB_11 0.0153528000
_diffrn_orient_matrix_UB_12 0.0205153000
_diffrn_orient_matrix_UB_13 0.0110247000
_diffrn_orient_matrix_UB_21 -0.0226275000
_diffrn_orient_matrix_UB_22 0.0100367000
_diffrn_orient_matrix_UB_23 0.0128302000
_diffrn_orient_matrix_UB_31 0.0054677000
_diffrn_orient_matrix_UB_32 -0.0160074000
_diffrn_orient_matrix_UB_33 0.0221678000
_diffrn_radiation_monochromator graphite
_diffrn_radiation_probe x-ray
_diffrn_radiation_type 'Mo K\a'
_diffrn_radiation_wavelength 0.71073
_diffrn_reflns_av_R_equivalents 0.0122
_diffrn_reflns_av_unetI/netI 0.0045
_diffrn_reflns_Laue_measured_fraction_full 0.998
_diffrn_reflns_Laue_measured_fraction_max 0.999
_diffrn_reflns_limit_h_max 24
_diffrn_reflns_limit_h_min -33
_diffrn_reflns_limit_k_max 13
_diffrn_reflns_limit_k_min -33
_diffrn_reflns_limit_l_max 33
_diffrn_reflns_limit_l_min -33
_diffrn_reflns_number 9972
_diffrn_reflns_point_group_measured_fraction_full 0.998
_diffrn_reflns_point_group_measured_fraction_max 0.999
_diffrn_reflns_theta_full 25.242
_diffrn_reflns_theta_max 28.241
_diffrn_reflns_theta_min 2.774
_diffrn_source 'fine-focus sealed X-ray tube'
_diffrn_source_type 'Enhance (Mo) X-ray Source'
_exptl_absorpt_coefficient_mu 6.064
_exptl_absorpt_correction_T_max 0.624
_exptl_absorpt_correction_T_min 0.470
_exptl_absorpt_correction_type gaussian
_exptl_absorpt_process_details
;
CrysAlisPro 1.171.40.75a (Rigaku Oxford Diffraction, 2020)
Numerical absorption correction based on gaussian integration over
			a multifaceted crystal model
Empirical absorption correction using spherical harmonics,
 implemented in SCALE3 ABSPACK scaling algorithm.
;
_exptl_crystal_colour 'light pink'
_exptl_crystal_colour_modifier light
_exptl_crystal_colour_primary pink
_exptl_crystal_density_diffrn 2.346
_exptl_crystal_description block
_exptl_crystal_F_000 11216
_exptl_crystal_size_max 0.211
_exptl_crystal_size_mid 0.169
_exptl_crystal_size_min 0.128
_refine_diff_density_max 0.661
_refine_diff_density_min -0.645
_refine_diff_density_rms 0.084
_refine_ls_extinction_method none
_refine_ls_goodness_of_fit_ref 1.218
_refine_ls_hydrogen_treatment constr
_refine_ls_matrix_type full
_refine_ls_number_parameters 60
_refine_ls_number_reflns 858
_refine_ls_number_restraints 0
_refine_ls_restrained_S_all 1.218
_refine_ls_R_factor_all 0.0236
_refine_ls_R_factor_gt 0.0213
_refine_ls_shift/su_max 0.000
_refine_ls_shift/su_mean 0.000
_refine_ls_structure_factor_coef Fsqd
_refine_ls_weighting_details 'w=1/[\s^2^(Fo^2^)+(0.0269P)^2^+87.5607P] where P=(Fo^2^+2Fc^2^)/3'
_refine_ls_weighting_scheme calc
_refine_ls_wR_factor_gt 0.0668
_refine_ls_wR_factor_ref 0.0682
_reflns_Friedel_coverage 0.000
_reflns_number_gt 766
_reflns_number_total 858
_reflns_threshold_expression 'I > 2\s(I)'
_cod_data_source_file d4ce00168k2.cif
_cod_data_source_block cub_lucooda
_cod_depositor_comments 'Adding full bibliography for 7248398--7248415.cif.'
_cod_original_cell_volume 16454.7(4)
_cod_original_sg_symbol_Hall '-F 4cvw 2vw 3'
_cod_original_sg_symbol_H-M 'F d -3 c'
_cod_database_code 7248403
_shelx_shelxl_version_number 2019/3
_chemical_oxdiff_formula Yb2Co3C24H30O38
_shelx_space_group_comment
;
The symmetry employed for this shelxl refinement is uniquely defined
by the following loop, which should always be used as a source of
symmetry information in preference to the above space-group names.
They are only intended as comments.
;
_reflns_odcompleteness_completeness 99.72
_reflns_odcompleteness_iscentric 1
_reflns_odcompleteness_theta 28.22
_olex2_refinement_description
;
1. Fixed Uiso
 At 1.2 times of:
  All C(H,H) groups
 At 1.5 times of:
  All O(H) groups
2. Others
 Fixed Sof: H1W(0.5) O2W(0.166667)
3.a Free rotating group:
 O1W(H1W)
3.b Secondary CH2 refined with riding coordinates:
 C2(H2A,H2B)
;
_olex2_submission_special_instructions 'No special instructions were received'
_oxdiff_exptl_absorpt_empirical_details
;
Empirical correction (ABSPACK) includes:
- Absorption correction using spherical harmonics
- Frame scaling
;
_oxdiff_exptl_absorpt_empirical_full_max 1.155
_oxdiff_exptl_absorpt_empirical_full_min 0.869

loop_
_space_group_symop_operation_xyz
'x, y, z'
'-x+1/4, -y+3/4, z+1/2'
'-x+3/4, y+1/2, -z+1/4'
'x+1/2, -y+1/4, -z+3/4'
'z, x, y'
'z+1/2, -x+1/4, -y+3/4'
'-z+1/4, -x+3/4, y+1/2'
'-z+3/4, x+1/2, -y+1/4'
'y, z, x'
'-y+3/4, z+1/2, -x+1/4'
'y+1/2, -z+1/4, -x+3/4'
'-y+1/4, -z+3/4, x+1/2'
'y+3/4, x+1/4, -z'
'-y+1/2, -x+1/2, -z+1/2'
'y+1/4, -x, z+3/4'
'-y, x+3/4, z+1/4'
'x+3/4, z+1/4, -y'
'-x, z+3/4, y+1/4'
'-x+1/2, -z+1/2, -y+1/2'
'x+1/4, -z, y+3/4'
'z+3/4, y+1/4, -x'
'z+1/4, -y, x+3/4'
'-z, y+3/4, x+1/4'
'-z+1/2, -y+1/2, -x+1/2'
'x, y+1/2, z+1/2'
'-x+1/4, -y+5/4, z+1'
'-x+3/4, y+1, -z+3/4'
'x+1/2, -y+3/4, -z+5/4'
'z, x+1/2, y+1/2'
'z+1/2, -x+3/4, -y+5/4'
'-z+1/4, -x+5/4, y+1'
'-z+3/4, x+1, -y+3/4'
'y, z+1/2, x+1/2'
'-y+3/4, z+1, -x+3/4'
'y+1/2, -z+3/4, -x+5/4'
'-y+1/4, -z+5/4, x+1'
'y+3/4, x+3/4, -z+1/2'
'-y+1/2, -x+1, -z+1'
'y+1/4, -x+1/2, z+5/4'
'-y, x+5/4, z+3/4'
'x+3/4, z+3/4, -y+1/2'
'-x, z+5/4, y+3/4'
'-x+1/2, -z+1, -y+1'
'x+1/4, -z+1/2, y+5/4'
'z+3/4, y+3/4, -x+1/2'
'z+1/4, -y+1/2, x+5/4'
'-z, y+5/4, x+3/4'
'-z+1/2, -y+1, -x+1'
'x+1/2, y, z+1/2'
'-x+3/4, -y+3/4, z+1'
'-x+5/4, y+1/2, -z+3/4'
'x+1, -y+1/4, -z+5/4'
'z+1/2, x, y+1/2'
'z+1, -x+1/4, -y+5/4'
'-z+3/4, -x+3/4, y+1'
'-z+5/4, x+1/2, -y+3/4'
'y+1/2, z, x+1/2'
'-y+5/4, z+1/2, -x+3/4'
'y+1, -z+1/4, -x+5/4'
'-y+3/4, -z+3/4, x+1'
'y+5/4, x+1/4, -z+1/2'
'-y+1, -x+1/2, -z+1'
'y+3/4, -x, z+5/4'
'-y+1/2, x+3/4, z+3/4'
'x+5/4, z+1/4, -y+1/2'
'-x+1/2, z+3/4, y+3/4'
'-x+1, -z+1/2, -y+1'
'x+3/4, -z, y+5/4'
'z+5/4, y+1/4, -x+1/2'
'z+3/4, -y, x+5/4'
'-z+1/2, y+3/4, x+3/4'
'-z+1, -y+1/2, -x+1'
'x+1/2, y+1/2, z'
'-x+3/4, -y+5/4, z+1/2'
'-x+5/4, y+1, -z+1/4'
'x+1, -y+3/4, -z+3/4'
'z+1/2, x+1/2, y'
'z+1, -x+3/4, -y+3/4'
'-z+3/4, -x+5/4, y+1/2'
'-z+5/4, x+1, -y+1/4'
'y+1/2, z+1/2, x'
'-y+5/4, z+1, -x+1/4'
'y+1, -z+3/4, -x+3/4'
'-y+3/4, -z+5/4, x+1/2'
'y+5/4, x+3/4, -z'
'-y+1, -x+1, -z+1/2'
'y+3/4, -x+1/2, z+3/4'
'-y+1/2, x+5/4, z+1/4'
'x+5/4, z+3/4, -y'
'-x+1/2, z+5/4, y+1/4'
'-x+1, -z+1, -y+1/2'
'x+3/4, -z+1/2, y+3/4'
'z+5/4, y+3/4, -x'
'z+3/4, -y+1/2, x+3/4'
'-z+1/2, y+5/4, x+1/4'
'-z+1, -y+1, -x+1/2'
'-x, -y, -z'
'x-1/4, y-3/4, -z-1/2'
'x-3/4, -y-1/2, z-1/4'
'-x-1/2, y-1/4, z-3/4'
'-z, -x, -y'
'-z-1/2, x-1/4, y-3/4'
'z-1/4, x-3/4, -y-1/2'
'z-3/4, -x-1/2, y-1/4'
'-y, -z, -x'
'y-3/4, -z-1/2, x-1/4'
'-y-1/2, z-1/4, x-3/4'
'y-1/4, z-3/4, -x-1/2'
'-y-3/4, -x-1/4, z'
'y-1/2, x-1/2, z-1/2'
'-y-1/4, x, -z-3/4'
'y, -x-3/4, -z-1/4'
'-x-3/4, -z-1/4, y'
'x, -z-3/4, -y-1/4'
'x-1/2, z-1/2, y-1/2'
'-x-1/4, z, -y-3/4'
'-z-3/4, -y-1/4, x'
'-z-1/4, y, -x-3/4'
'z, -y-3/4, -x-1/4'
'z-1/2, y-1/2, x-1/2'
'-x, -y+1/2, -z+1/2'
'x-1/4, y-1/4, -z'
'x-3/4, -y, z+1/4'
'-x-1/2, y+1/4, z-1/4'
'-z, -x+1/2, -y+1/2'
'-z-1/2, x+1/4, y-1/4'
'z-1/4, x-1/4, -y'
'z-3/4, -x, y+1/4'
'-y, -z+1/2, -x+1/2'
'y-3/4, -z, x+1/4'
'-y-1/2, z+1/4, x-1/4'
'y-1/4, z-1/4, -x'
'-y-3/4, -x+1/4, z+1/2'
'y-1/2, x, z'
'-y-1/4, x+1/2, -z-1/4'
'y, -x-1/4, -z+1/4'
'-x-3/4, -z+1/4, y+1/2'
'x, -z-1/4, -y+1/4'
'x-1/2, z, y'
'-x-1/4, z+1/2, -y-1/4'
'-z-3/4, -y+1/4, x+1/2'
'-z-1/4, y+1/2, -x-1/4'
'z, -y-1/4, -x+1/4'
'z-1/2, y, x'
'-x+1/2, -y, -z+1/2'
'x+1/4, y-3/4, -z'
'x-1/4, -y-1/2, z+1/4'
'-x, y-1/4, z-1/4'
'-z+1/2, -x, -y+1/2'
'-z, x-1/4, y-1/4'
'z+1/4, x-3/4, -y'
'z-1/4, -x-1/2, y+1/4'
'-y+1/2, -z, -x+1/2'
'y-1/4, -z-1/2, x+1/4'
'-y, z-1/4, x-1/4'
'y+1/4, z-3/4, -x'
'-y-1/4, -x-1/4, z+1/2'
'y, x-1/2, z'
'-y+1/4, x, -z-1/4'
'y+1/2, -x-3/4, -z+1/4'
'-x-1/4, -z-1/4, y+1/2'
'x+1/2, -z-3/4, -y+1/4'
'x, z-1/2, y'
'-x+1/4, z, -y-1/4'
'-z-1/4, -y-1/4, x+1/2'
'-z+1/4, y, -x-1/4'
'z+1/2, -y-3/4, -x+1/4'
'z, y-1/2, x'
'-x+1/2, -y+1/2, -z'
'x+1/4, y-1/4, -z-1/2'
'x-1/4, -y, z-1/4'
'-x, y+1/4, z-3/4'
'-z+1/2, -x+1/2, -y'
'-z, x+1/4, y-3/4'
'z+1/4, x-1/4, -y-1/2'
'z-1/4, -x, y-1/4'
'-y+1/2, -z+1/2, -x'
'y-1/4, -z, x-1/4'
'-y, z+1/4, x-3/4'
'y+1/4, z-1/4, -x-1/2'
'-y-1/4, -x+1/4, z'
'y, x, z-1/2'
'-y+1/4, x+1/2, -z-3/4'
'y+1/2, -x-1/4, -z-1/4'
'-x-1/4, -z+1/4, y'
'x+1/2, -z-1/4, -y-1/4'
'x, z, y-1/2'
'-x+1/4, z+1/2, -y-3/4'
'-z-1/4, -y+1/4, x'
'-z+1/4, y+1/2, -x-3/4'
'z+1/2, -y-1/4, -x-1/4'
'z, y, x-1/2'

loop_
_atom_site_label
_atom_site_type_symbol
_atom_site_fract_x
_atom_site_fract_y
_atom_site_fract_z
_atom_site_U_iso_or_equiv
_atom_site_adp_type
_atom_site_occupancy
_atom_site_site_symmetry_order
_atom_site_calc_flag
_atom_site_refinement_flags_posn
_atom_site_refinement_flags_adp
_atom_site_refinement_flags_occupancy
_atom_site_disorder_assembly
_atom_site_disorder_group
Lu Lu 0.250000 0.500000 0.500000 0.01790(13) Uani 1 6 d S T P . .
Co1 Co 0.250000 0.250000 0.500000 0.0156(2) Uani 1 6 d S T P . .
Co2 Co 0.375000 0.375000 0.375000 0.0348(3) Uani 1 12 d S T P . .
O2 O 0.23656(7) 0.32825(7) 0.47718(7) 0.0261(4) Uani 1 1 d . . . . .
O1 O 0.24125(7) 0.41448(7) 0.46898(7) 0.0292(4) Uani 1 1 d . . . . .
O1W O 0.29321(13) 0.375000 0.375000 0.0498(8) Uani 1 2 d GS T P . .
H1W H 0.274761 0.382046 0.401973 0.075 Uiso 0.5 1 d G U P . .
O3 O 0.250000 0.43332(7) 0.56668(7) 0.0257(5) Uani 1 2 d S T P . .
C1 C 0.24142(11) 0.37302(12) 0.49626(9) 0.0228(6) Uani 1 1 d . . . . .
C2 C 0.24746(12) 0.37932(10) 0.55487(11) 0.0347(6) Uani 1 1 d . . . . .
H2A H 0.217778 0.363453 0.572801 0.042 Uiso 1 1 calc R U . . .
H2B H 0.279291 0.361912 0.566630 0.042 Uiso 1 1 calc R U . . .
O2W O 0.1682(4) 0.375000 0.375000 0.061(3) Uani 0.3333 2 d S T P . .

loop_
_atom_site_aniso_label
_atom_site_aniso_U_11
_atom_site_aniso_U_22
_atom_site_aniso_U_33
_atom_site_aniso_U_23
_atom_site_aniso_U_13
_atom_site_aniso_U_12
Lu 0.01790(13) 0.01790(13) 0.01790(13) 0.00318(5) -0.00318(5) -0.00318(5)
Co1 0.0156(2) 0.0156(2) 0.0156(2) 0.00043(14) 0.00043(14) -0.00043(14)
Co2 0.0348(3) 0.0348(3) 0.0348(3) 0.000 0.000 0.000
O2 0.0301(9) 0.0207(8) 0.0275(9) -0.0012(7) -0.0031(8) -0.0003(7)
O1 0.0420(10) 0.0220(9) 0.0235(9) 0.0035(7) -0.0040(7) -0.0047(7)
O1W 0.0347(17) 0.081(2) 0.0338(15) -0.0068(16) 0.000 0.000
O3 0.0388(14) 0.0191(7) 0.0191(7) 0.0015(9) -0.0053(6) -0.0053(6)
C1 0.0184(10) 0.0244(16) 0.0255(13) 0.0014(9) -0.0002(8) -0.0019(9)
C2 0.0591(18) 0.0190(12) 0.0259(13) 0.0027(10) -0.0057(12) -0.0029(11)
O2W 0.048(6) 0.086(8) 0.050(6) 0.011(6) 0.000 0.000

loop_
_atom_type_symbol
_atom_type_description
_atom_type_scat_dispersion_real
_atom_type_scat_dispersion_imag
_atom_type_scat_source
C C 0.0033 0.0016 'International Tables Vol C Tables 4.2.6.8 and 6.1.1.4'
H H 0.0000 0.0000 'International Tables Vol C Tables 4.2.6.8 and 6.1.1.4'
Co Co 0.3494 0.9721 'International Tables Vol C Tables 4.2.6.8 and 6.1.1.4'
Lu Lu -0.4720 5.8584 'International Tables Vol C Tables 4.2.6.8 and 6.1.1.4'
O O 0.0106 0.0060 'International Tables Vol C Tables 4.2.6.8 and 6.1.1.4'

loop_
_exptl_crystal_face_index_h
_exptl_crystal_face_index_k
_exptl_crystal_face_index_l
_exptl_crystal_face_perp_dist
-4 5 0 0.0826
-1 -1 5 0.0820
1 1 -5 0.0820
-3 -5 1 0.0586
-4 0 -5 0.0902
5 5 2 0.0806
2 5 -2 0.0889
2 5 4 0.0871
0 5 -1 0.0795
-1 0 0 0.0595
1 0 0 0.0687
4 -5 0 0.0826
0 -5 -1 0.0904

loop_
_geom_angle_atom_site_label_1
_geom_angle_atom_site_label_2
_geom_angle_atom_site_label_3
_geom_angle
_geom_angle_site_symmetry_1
_geom_angle_site_symmetry_3
_geom_angle_publ_flag
O1 Lu O1 78.73(7) 43 13_456 ?
O1 Lu O1 78.73(7) 34_545 55_554 ?
O1 Lu O1 78.73(7) 34_545 . ?
O1 Lu O1 86.33(9) 43 34_545 ?
O1 Lu O1 130.12(9) 43 . ?
O1 Lu O1 144.15(9) 13_456 34_545 ?
O1 Lu O1 130.12(9) 13_456 55_554 ?
O1 Lu O1 78.73(7) 43 70_464 ?
O1 Lu O1 86.33(9) 70_464 55_554 ?
O1 Lu O1 78.73(7) 13_456 70_464 ?
O1 Lu O1 86.33(9) 13_456 . ?
O1 Lu O1 130.12(9) 34_545 70_464 ?
O1 Lu O1 144.16(9) 70_464 . ?
O1 Lu O1 144.15(9) 43 55_554 ?
O1 Lu O1 78.73(7) 55_554 . ?
O1 Lu O3 65.06(4) 55_554 55_554 ?
O1 Lu O3 65.06(4) 34_545 34_545 ?
O1 Lu O3 65.06(4) 13_456 55_554 ?
O1 Lu O3 72.08(4) 13_456 . ?
O1 Lu O3 136.84(5) . 34_545 ?
O1 Lu O3 72.08(4) 34_545 . ?
O1 Lu O3 72.08(4) 70_464 55_554 ?
O1 Lu O3 136.84(5) 70_464 . ?
O1 Lu O3 72.08(4) 55_554 34_545 ?
O1 Lu O3 136.84(5) 55_554 . ?
O1 Lu O3 136.84(5) 43 55_554 ?
O1 Lu O3 65.06(4) . . ?
O1 Lu O3 136.84(5) 34_545 55_554 ?
O1 Lu O3 72.08(4) 43 34_545 ?
O1 Lu O3 136.84(5) 13_456 34_545 ?
O1 Lu O3 72.08(4) . 55_554 ?
O1 Lu O3 65.06(4) 43 . ?
O1 Lu O3 65.06(4) 70_464 34_545 ?
O3 Lu O3 120.0 . 34_545 ?
O3 Lu O3 120.0 . 55_554 ?
O3 Lu O3 120.0 34_545 55_554 ?
O2 Co1 O2 93.59(7) 107_656 . ?
O2 Co1 O2 86.42(7) 152_565 169_556 ?
O2 Co1 O2 180.0 169_556 . ?
O2 Co1 O2 93.58(7) 152_565 . ?
O2 Co1 O2 180.00(10) 107_656 83_455 ?
O2 Co1 O2 93.58(7) 83_455 169_556 ?
O2 Co1 O2 86.42(7) 107_656 152_565 ?
O2 Co1 O2 93.58(7) 32_545 169_556 ?
O2 Co1 O2 93.58(7) 83_455 152_565 ?
O2 Co1 O2 86.41(7) 83_455 . ?
O2 Co1 O2 93.58(7) 107_656 32_545 ?
O2 Co1 O2 86.42(7) 32_545 . ?
O2 Co1 O2 86.42(7) 83_455 32_545 ?
O2 Co1 O2 86.42(7) 107_656 169_556 ?
O2 Co1 O2 180.0 152_565 32_545 ?
O1W Co2 O1W 180.0 34_545 9 ?
O1W Co2 O1W 90.0 50_554 78_455 ?
O1W Co2 O1W 180.0 50_554 . ?
O1W Co2 O1W 90.0 34_545 50_554 ?
O1W Co2 O1W 90.0 34_545 . ?
O1W Co2 O1W 90.0 9 50_554 ?
O1W Co2 O1W 90.0 78_455 . ?
O1W Co2 O1W 90.0 34_545 5 ?
O1W Co2 O1W 180.0 5 78_455 ?
O1W Co2 O1W 90.0 9 5 ?
O1W Co2 O1W 90.0 9 . ?
O1W Co2 O1W 90.0 50_554 5 ?
O1W Co2 O1W 90.0 5 . ?
O1W Co2 O1W 90.0 34_545 78_455 ?
O1W Co2 O1W 90.0 9 78_455 ?
C1 O2 Co1 138.01(18) . . ?
C1 O1 Lu 126.50(17) . . ?
Co2 O1W H1W 123(2) . 76_455 ?
Co2 O1W H1W 123.5 . . ?
H1W O1W H1W 113.0 . 76_455 ?
C2 O3 Lu 122.63(14) 43 . ?
C2 O3 Lu 122.63(14) . . ?
C2 O3 C2 114.7(3) . 43 ?
O2 C1 O1 123.4(2) . . ?
O2 C1 C2 119.5(2) . . ?
O1 C1 C2 117.1(2) . . ?
O3 C2 C1 108.6(2) . . ?
O3 C2 H2A 110.0 . . ?
O3 C2 H2B 110.0 . . ?
C1 C2 H2A 110.0 . . ?
C1 C2 H2B 110.0 . . ?
H2A C2 H2B 108.3 . . ?

loop_
_geom_bond_atom_site_label_1
_geom_bond_atom_site_label_2
_geom_bond_distance
_geom_bond_site_symmetry_2
_geom_bond_publ_flag
Lu O1 2.3245(18) 43 ?
Lu O1 2.3245(18) . ?
Lu O1 2.3244(18) 55_554 ?
Lu O1 2.3244(18) 13_456 ?
Lu O1 2.3244(18) 34_545 ?
Lu O1 2.3245(18) 70_464 ?
Lu O3 2.399(2) 34_545 ?
Lu O3 2.399(2) 55_554 ?
Lu O3 2.399(2) . ?
Co1 O2 2.1010(18) 107_656 ?
Co1 O2 2.1010(18) 169_556 ?
Co1 O2 2.1010(18) 32_545 ?
Co1 O2 2.1010(18) 83_455 ?
Co1 O2 2.1010(18) 152_565 ?
Co1 O2 2.1011(18) . ?
Co2 O1W 2.080(3) 34_545 ?
Co2 O1W 2.080(3) . ?
Co2 O1W 2.080(3) 78_455 ?
Co2 O1W 2.080(3) 9 ?
Co2 O1W 2.080(3) 50_554 ?
Co2 O1W 2.080(3) 5 ?
O2 C1 1.244(3) . ?
O1 C1 1.262(3) . ?
O1W H1W 0.8503 . ?
O1W H1W 0.85(8) 76_455 ?
O3 C2 1.407(3) . ?
O3 C2 1.407(3) 43 ?
C1 C2 1.507(4) . ?
C2 H2A 0.9700 . ?
C2 H2B 0.9700 . ?

loop_
_geom_torsion_atom_site_label_1
_geom_torsion_atom_site_label_2
_geom_torsion_atom_site_label_3
_geom_torsion_atom_site_label_4
_geom_torsion
_geom_torsion_site_symmetry_1
_geom_torsion_site_symmetry_2
_geom_torsion_site_symmetry_3
_geom_torsion_site_symmetry_4
_geom_torsion_publ_flag
Lu O1 C1 O2 -179.98(18) . . . . ?
Lu O1 C1 C2 0.5(4) . . . . ?
Lu O3 C2 C1 -3.6(3) . . . . ?
Co1 O2 C1 O1 163.20(19) . . . . ?
Co1 O2 C1 C2 -17.3(4) . . . . ?
O2 C1 C2 O3 -177.5(2) . . . . ?
O1 C1 C2 O3 2.0(3) . . . . ?
C2 O3 C2 C1 176.4(3) 43 . . . ?

loop_
_exptl_oxdiff_crystal_face_indexfrac_h
_exptl_oxdiff_crystal_face_indexfrac_k
_exptl_oxdiff_crystal_face_indexfrac_l
_exptl_oxdiff_crystal_face_x
_exptl_oxdiff_crystal_face_y
_exptl_oxdiff_crystal_face_z
-4.0093 4.9909 0.0051 0.0409 0.1409 -0.1017
-0.9988 -1.0014 4.9986 0.0192 0.0767 0.1214
0.9988 1.0014 -4.9986 -0.0192 -0.0767 -0.1214
-2.9918 -5.0026 1.0013 -0.1375 0.0303 0.0859
-4.0002 -0.0065 -4.9940 -0.1166 0.0264 -0.1325
4.9919 5.0058 1.9954 0.2013 -0.0371 -0.0086
1.9917 5.0009 -1.9999 0.1111 -0.0205 -0.1135
1.9913 5.0007 3.9975 0.1772 0.0564 0.0195
-0.0086 4.9976 -0.9984 0.0914 0.0375 -0.1022
-1.0002 -0.0017 0.0010 -0.0154 0.0226 -0.0054
1.0002 0.0017 -0.0010 0.0154 -0.0226 0.0054
4.0093 -4.9909 -0.0051 -0.0409 -0.1409 0.1017
-0.0000 -5.0000 -1.0000 -0.1136 -0.0630 0.0579
